data_2220307
loop_
_publ_author_name
'Arifin, Zainudin'
'Ng, Seik Weng'

_publ_section_title
;
 2-Bromo-1,3-diphenylpropan-1,3-dione
;
_journal_coeditor_code PK2135
_journal_issue 12
_journal_name_full 'Acta Crystallographica Section E'
_journal_page_first o2439
_journal_paper_doi 10.1107/S1600536808038646
_journal_volume 64
_journal_year 2008
_chemical_formula_iupac 'C15 H11 Br O2'
_chemical_formula_moiety 'C15 H11 Br O2'
_chemical_formula_sum 'C15 H11 Br O2'
_chemical_formula_weight 303.15
_chemical_name_systematic
;
2-Bromo-1,3-diphenylpropan-1,3-dione
;
_space_group_IT_number 29
_symmetry_cell_setting orthorhombic
_symmetry_space_group_name_Hall 'P 2c -2ac'
_symmetry_space_group_name_H-M 'P c a 21'
_atom_sites_solution_hydrogens geom
_atom_sites_solution_primary direct
_atom_sites_solution_secondary difmap
_audit_creation_method SHELXL-97
_cell_angle_alpha 90.00
_cell_angle_beta 90.00
_cell_angle_gamma 90.00
_cell_formula_units_Z 8
_cell_length_a 28.0680(6)
_cell_length_b 5.65080(10)
_cell_length_c 15.3741(3)
_cell_measurement_reflns_used 4583
_cell_measurement_temperature 100(2)
_cell_measurement_theta_max 25.4
_cell_measurement_theta_min 2.6
_cell_volume 2438.43(8)
_computing_cell_refinement 'SAINT (Bruker, 2007)'
_computing_data_collection 'APEX2 (Bruker, 2007)'
_computing_data_reduction 'SAINT (Bruker, 2007)'
_computing_molecular_graphics 'X-SEED (Barbour, 2001)'
_computing_publication_material 'publCIF (Westrip, 2008)'
_computing_structure_refinement 'SHELXL97 (Sheldrick, 2008)'
_computing_structure_solution 'SHELXS97 (Sheldrick, 2008)'
_diffrn_ambient_temperature 173(2)
_diffrn_measured_fraction_theta_full 1.000
_diffrn_measured_fraction_theta_max 1.000
_diffrn_measurement_device_type 'Bruker SMART APEX'
_diffrn_measurement_method \w
_diffrn_radiation_monochromator graphite
_diffrn_radiation_source 'fine-focus sealed tube'
_diffrn_radiation_type MoK\a
_diffrn_radiation_wavelength 0.71073
_diffrn_reflns_av_R_equivalents 0.0602
_diffrn_reflns_av_sigmaI/netI 0.0557
_diffrn_reflns_limit_h_max 35
_diffrn_reflns_limit_h_min -36
_diffrn_reflns_limit_k_max 7
_diffrn_reflns_limit_k_min -7
_diffrn_reflns_limit_l_max 19
_diffrn_reflns_limit_l_min -19
_diffrn_reflns_number 21610
_diffrn_reflns_theta_full 27.50
_diffrn_reflns_theta_max 27.50
_diffrn_reflns_theta_min 1.96
_diffrn_standards_number 0
_exptl_absorpt_coefficient_mu 3.361
_exptl_absorpt_correction_T_max 0.824
_exptl_absorpt_correction_T_min 0.464
_exptl_absorpt_correction_type multi-scan
_exptl_absorpt_process_details '(SADABS; Sheldrick, 1996)'
_exptl_crystal_colour Colorless
_exptl_crystal_density_diffrn 1.652
_exptl_crystal_density_method 'not measured'
_exptl_crystal_description Plate
_exptl_crystal_F_000 1216
_exptl_crystal_size_max 0.27
_exptl_crystal_size_mid 0.20
_exptl_crystal_size_min 0.06
_refine_diff_density_max 0.761
_refine_diff_density_min -0.522
_refine_ls_abs_structure_details 'Flack (1983), 2644 Fridel pairs'
_refine_ls_abs_structure_Flack -0.002(9)
_refine_ls_extinction_method none
_refine_ls_goodness_of_fit_ref 0.990
_refine_ls_hydrogen_treatment constr
_refine_ls_matrix_type full
_refine_ls_number_parameters 325
_refine_ls_number_reflns 5562
_refine_ls_number_restraints 1
_refine_ls_restrained_S_all 0.990
_refine_ls_R_factor_all 0.0499
_refine_ls_R_factor_gt 0.0366
_refine_ls_shift/su_max 0.001
_refine_ls_shift/su_mean 0.001
_refine_ls_structure_factor_coef Fsqd
_refine_ls_weighting_details 'calc w=1/[\s^2^(Fo^2^)+(0.0511P)^2^] where P=(Fo^2^+2Fc^2^)/3'
_refine_ls_weighting_scheme calc
_refine_ls_wR_factor_gt 0.0806
_refine_ls_wR_factor_ref 0.0865
_reflns_number_gt 4774
_reflns_number_total 5562
_reflns_threshold_expression I>2\s(I)
_cod_data_source_file pk2135.cif
_cod_data_source_block I
_cod_depositor_comments
;
The following automatic conversions were performed:
'_symmetry_cell_setting' value 'Orthorhombic' changed to 'orthorhombic'
according to '/home/saulius/struct/CIF-dictionaries/cif_core.dic'
dictionary named 'cif_core.dic' version 2.4.1 from
2010-06-29.

'_exptl_absorpt_correction_type' value 'Multi-scan' changed
to 'multi-scan' according to
'/home/saulius/struct/CIF-dictionaries/cif_core.dic' dictionary named
'cif_core.dic' version 2.4.1 from 2010-06-29.

Automatic conversion script
Id: cif_fix_enum 1527 2010-12-29 10:47:43Z saulius 

The following automatic conversions were performed:

'_symmetry_cell_setting' value 'Orthorhombic' changed to
'orthorhombic' according to
/home/saulius/struct/CIF-dictionaries/cif_core.dic dictionary named
'cif_core.dic' version 2.4.1 from
2010-06-29.

'_exptl_absorpt_correction_type' value 'Multi-scan'
changed to 'multi-scan' according to
/home/saulius/struct/CIF-dictionaries/cif_core.dic dictionary named
'cif_core.dic' version 2.4.1 from 2010-06-29.

Automatic conversion script
Id: cif_fix_values 1715 2011-07-08 13:25:40Z adriana 
;
_cod_database_code 2220307
_cod_database_fobs_code 2220307

loop_
_symmetry_equiv_pos_as_xyz
'x, y, z'
'-x, -y, z+1/2'
'x+1/2, -y, z'
'-x+1/2, y, z+1/2'

loop_
_atom_site_type_symbol
_atom_site_label
_atom_site_fract_x
_atom_site_fract_y
_atom_site_fract_z
_atom_site_U_iso_or_equiv
_atom_site_adp_type
_atom_site_calc_flag
_atom_site_refinement_flags
_atom_site_occupancy
Br Br1 0.264659(13) 0.21340(7) 0.50000(3) 0.01660(9) Uani d . 1
Br Br2 0.355868(14) 1.36089(7) 0.23689(3) 0.01981(10) Uani d . 1
O O1 0.18018(11) -0.0909(5) 0.52553(18) 0.0212(7) Uani d . 1
O O2 0.17207(11) 0.1525(5) 0.33248(18) 0.0181(6) Uani d . 1
O O3 0.44667(12) 1.6039(6) 0.1914(2) 0.0312(8) Uani d . 1
O O4 0.44450(11) 1.4517(5) 0.39763(19) 0.0216(7) Uani d . 1
C C1 0.11351(15) 0.1585(6) 0.5074(3) 0.0147(8) Uani d . 1
C C2 0.09476(15) 0.3667(8) 0.4735(3) 0.0183(9) Uani d . 1
H H2 0.1153 0.4846 0.4505 0.022 Uiso calc R 1
C C3 0.04576(15) 0.4012(8) 0.4733(3) 0.0188(9) Uani d . 1
H H3 0.0330 0.5411 0.4482 0.023 Uiso calc R 1
C C4 0.01566(16) 0.2367(7) 0.5086(3) 0.0233(10) Uani d . 1
H H4 -0.0178 0.2623 0.5080 0.028 Uiso calc R 1
C C5 0.03430(16) 0.0314(8) 0.5455(3) 0.0208(9) Uani d . 1
H H5 0.0136 -0.0818 0.5711 0.025 Uiso calc R 1
C C6 0.08317(16) -0.0077(8) 0.5446(3) 0.0194(9) Uani d . 1
H H6 0.0959 -0.1481 0.5695 0.023 Uiso calc R 1
C C7 0.16522(15) 0.1006(7) 0.5035(3) 0.0171(8) Uani d . 1
C C8 0.19934(14) 0.2929(7) 0.4686(3) 0.0145(8) Uani d . 1
H H8 0.1906 0.4505 0.4936 0.017 Uiso calc R 1
C C9 0.19594(15) 0.3008(7) 0.3688(3) 0.0150(8) Uani d . 1
C C10 0.22242(14) 0.4836(7) 0.3189(2) 0.0138(8) Uani d . 1
C C11 0.22560(13) 0.4551(7) 0.2283(3) 0.0165(8) Uani d . 1
H H11 0.2121 0.3196 0.2013 0.020 Uiso calc R 1
C C12 0.24831(16) 0.6234(8) 0.1785(3) 0.0168(9) Uani d . 1
H H12 0.2501 0.6042 0.1172 0.020 Uiso calc R 1
C C13 0.26858(15) 0.8212(8) 0.2174(3) 0.0188(9) Uani d . 1
H H13 0.2841 0.9373 0.1829 0.023 Uiso calc R 1
C C14 0.26596(15) 0.8482(7) 0.3067(3) 0.0176(9) Uani d . 1
H H14 0.2800 0.9830 0.3334 0.021 Uiso calc R 1
C C15 0.24308(15) 0.6804(7) 0.3579(3) 0.0153(8) Uani d . 1
H H15 0.2416 0.7000 0.4192 0.018 Uiso calc R 1
C C16 0.39938(16) 1.1076(8) 0.4260(3) 0.0168(9) Uani d . 1
C C17 0.37847(15) 0.9021(8) 0.3946(3) 0.0174(9) Uani d . 1
H H17 0.3785 0.8690 0.3341 0.021 Uiso calc R 1
C C18 0.35758(18) 0.7456(8) 0.4527(3) 0.0198(10) Uani d . 1
H H18 0.3440 0.6026 0.4318 0.024 Uiso calc R 1
C C19 0.3564(2) 0.7951(9) 0.5399(3) 0.0252(11) Uani d . 1
H H19 0.3413 0.6878 0.5786 0.030 Uiso calc R 1
C C20 0.37725(19) 1.0017(9) 0.5725(3) 0.0272(11) Uani d . 1
H H20 0.3769 1.0341 0.6331 0.033 Uiso calc R 1
C C21 0.39847(16) 1.1585(7) 0.5150(3) 0.0214(10) Uani d . 1
H H21 0.4124 1.3006 0.5361 0.026 Uiso calc R 1
C C22 0.42297(14) 1.2851(8) 0.3686(3) 0.0159(8) Uani d . 1
C C23 0.42002(14) 1.2619(8) 0.2686(3) 0.0159(9) Uani d . 1
H H23 0.4256 1.0942 0.2505 0.019 Uiso calc R 1
C C24 0.45729(14) 1.4232(7) 0.2285(3) 0.0187(8) Uani d . 1
C C25 0.50847(14) 1.3574(7) 0.2417(3) 0.0163(8) Uani d . 1
C C26 0.52174(17) 1.1460(7) 0.2826(3) 0.0175(9) Uani d . 1
H H26 0.4980 1.0340 0.2985 0.021 Uiso calc R 1
C C27 0.56937(15) 1.0990(7) 0.3001(3) 0.0170(9) Uani d . 1
H H27 0.5783 0.9553 0.3276 0.020 Uiso calc R 1
C C28 0.60386(16) 1.2646(8) 0.2768(3) 0.0193(9) Uani d . 1
H H28 0.6364 1.2366 0.2901 0.023 Uiso calc R 1
C C29 0.59053(14) 1.4708(7) 0.2339(3) 0.0190(8) Uani d . 1
H H29 0.6141 1.5809 0.2159 0.023 Uiso calc R 1
C C30 0.54305(15) 1.5154(8) 0.2177(2) 0.0179(9) Uani d . 1
H H30 0.5342 1.6581 0.1893 0.022 Uiso calc R 1

loop_
_atom_site_aniso_label
_atom_site_aniso_U_11
_atom_site_aniso_U_22
_atom_site_aniso_U_33
_atom_site_aniso_U_12
_atom_site_aniso_U_13
_atom_site_aniso_U_23
Br1 0.01624(19) 0.01938(19) 0.01417(16) 0.00186(15) -0.00319(19) -0.00273(19)
Br2 0.01400(19) 0.0249(2) 0.02058(18) 0.00115(17) -0.0026(2) -0.00051(18)
O1 0.0241(17) 0.0178(16) 0.0216(15) 0.0040(13) 0.0017(12) 0.0053(11)
O2 0.0206(17) 0.0167(16) 0.0169(14) -0.0018(12) -0.0004(12) -0.0016(12)
O3 0.0200(18) 0.026(2) 0.047(2) 0.0031(14) -0.0006(16) 0.0203(16)
O4 0.0191(17) 0.0190(16) 0.0269(16) -0.0045(13) 0.0007(13) -0.0065(13)
C1 0.018(2) 0.015(2) 0.0107(18) 0.0009(14) -0.0032(17) 0.0021(18)
C2 0.023(2) 0.016(2) 0.0162(19) -0.0028(17) 0.0000(17) -0.0040(15)
C3 0.020(2) 0.016(2) 0.021(2) 0.0056(16) -0.0044(17) 0.0010(16)
C4 0.017(2) 0.027(3) 0.025(2) 0.0053(16) 0.001(2) -0.002(2)
C5 0.020(2) 0.027(3) 0.015(2) -0.0058(19) 0.0001(17) 0.0050(18)
C6 0.023(2) 0.017(2) 0.018(2) -0.0011(17) 0.0024(18) 0.0005(17)
C7 0.024(2) 0.018(2) 0.0094(16) 0.0007(16) 0.0012(18) 0.0010(19)
C8 0.015(2) 0.015(2) 0.0140(16) 0.0032(16) 0.0006(15) -0.0054(16)
C9 0.016(2) 0.013(2) 0.0155(18) 0.0025(17) -0.0016(16) -0.0046(15)
C10 0.011(2) 0.014(2) 0.0168(19) -0.0004(15) -0.0006(15) 0.0013(16)
C11 0.0124(18) 0.018(2) 0.019(2) -0.0006(15) -0.0032(19) 0.0013(18)
C12 0.022(2) 0.021(2) 0.0079(17) 0.0013(17) -0.0003(16) -0.0039(17)
C13 0.020(2) 0.016(2) 0.021(2) -0.0026(16) 0.0036(17) -0.0006(16)
C14 0.018(2) 0.015(2) 0.021(2) -0.0008(17) -0.0016(17) -0.0037(16)
C15 0.016(2) 0.016(2) 0.0138(18) 0.0020(16) -0.0038(16) -0.0024(16)
C16 0.018(2) 0.017(2) 0.0153(19) 0.0037(17) -0.0010(17) 0.0029(17)
C17 0.016(2) 0.021(2) 0.0158(19) 0.0024(17) -0.0009(17) 0.0000(17)
C18 0.014(2) 0.017(2) 0.028(3) -0.0018(18) 0.000(2) 0.0058(18)
C19 0.024(3) 0.026(3) 0.026(2) 0.006(2) 0.007(2) 0.006(2)
C20 0.038(3) 0.029(3) 0.014(2) 0.002(2) -0.0012(19) 0.0036(18)
C21 0.026(2) 0.017(2) 0.021(2) 0.0014(17) -0.0040(18) -0.0013(17)
C22 0.010(2) 0.019(2) 0.0186(19) 0.0059(17) -0.0013(16) -0.0006(17)
C23 0.008(2) 0.021(2) 0.0192(19) 0.0036(16) -0.0002(16) 0.0040(16)
C24 0.020(2) 0.020(2) 0.016(2) 0.0006(16) 0.000(2) 0.0043(18)
C25 0.018(2) 0.0157(19) 0.0155(18) 0.0032(17) 0.004(2) -0.0018(17)
C26 0.024(2) 0.012(2) 0.017(2) -0.0009(17) 0.0009(18) -0.0021(16)
C27 0.022(2) 0.013(2) 0.0164(19) 0.0042(16) 0.0014(17) -0.0012(15)
C28 0.016(2) 0.023(2) 0.019(2) 0.0013(17) 0.0012(17) -0.0073(18)
C29 0.021(2) 0.018(2) 0.0180(17) -0.0010(16) 0.003(2) 0.0013(19)
C30 0.018(2) 0.017(2) 0.020(2) 0.0005(16) 0.0001(16) 0.0003(16)

loop_
_atom_type_symbol
_atom_type_description
_atom_type_scat_dispersion_real
_atom_type_scat_dispersion_imag
_atom_type_scat_source
C C 0.0033 0.0016 'International Tables Vol C Tables 4.2.6.8 and 6.1.1.4'
H H 0.0000 0.0000 'International Tables Vol C Tables 4.2.6.8 and 6.1.1.4'
O O 0.0106 0.0060 'International Tables Vol C Tables 4.2.6.8 and 6.1.1.4'
Br Br -0.2901 2.4595 'International Tables Vol C Tables 4.2.6.8 and 6.1.1.4'

loop_
_geom_angle_atom_site_label_1
_geom_angle_atom_site_label_2
_geom_angle_atom_site_label_3
_geom_angle
C2 C1 C6 119.6(4)
C2 C1 C7 122.7(4)
C6 C1 C7 117.7(3)
C3 C2 C1 119.7(4)
C3 C2 H2 120.2
C1 C2 H2 120.2
C4 C3 C2 121.0(4)
C4 C3 H3 119.5
C2 C3 H3 119.5
C3 C4 C5 119.7(4)
C3 C4 H4 120.2
C5 C4 H4 120.2
C6 C5 C4 120.0(4)
C6 C5 H5 120.0
C4 C5 H5 120.0
C5 C6 C1 120.0(4)
C5 C6 H6 120.0
C1 C6 H6 120.0
O1 C7 C1 121.6(4)
O1 C7 C8 120.8(4)
C1 C7 C8 117.6(3)
C9 C8 C7 109.2(3)
C9 C8 Br1 108.2(3)
C7 C8 Br1 109.6(3)
C9 C8 H8 110.0
C7 C8 H8 110.0
Br1 C8 H8 110.0
O2 C9 C10 121.3(4)
O2 C9 C8 118.4(4)
C10 C9 C8 120.3(3)
C15 C10 C11 119.5(4)
C15 C10 C9 122.8(4)
C11 C10 C9 117.7(3)
C12 C11 C10 120.1(4)
C12 C11 H11 120.0
C10 C11 H11 120.0
C11 C12 C13 120.4(4)
C11 C12 H12 119.8
C13 C12 H12 119.8
C14 C13 C12 119.6(4)
C14 C13 H13 120.2
C12 C13 H13 120.2
C13 C14 C15 120.8(4)
C13 C14 H14 119.6
C15 C14 H14 119.6
C14 C15 C10 119.6(4)
C14 C15 H15 120.2
C10 C15 H15 120.2
C17 C16 C21 120.3(4)
C17 C16 C22 123.0(4)
C21 C16 C22 116.7(4)
C18 C17 C16 119.3(4)
C18 C17 H17 120.4
C16 C17 H17 120.4
C19 C18 C17 120.7(5)
C19 C18 H18 119.7
C17 C18 H18 119.7
C18 C19 C20 120.7(5)
C18 C19 H19 119.6
C20 C19 H19 119.6
C21 C20 C19 119.0(4)
C21 C20 H20 120.5
C19 C20 H20 120.5
C20 C21 C16 120.0(4)
C20 C21 H21 120.0
C16 C21 H21 120.0
O4 C22 C16 121.9(4)
O4 C22 C23 117.5(4)
C16 C22 C23 120.5(4)
C24 C23 C22 108.4(3)
C24 C23 Br2 111.3(3)
C22 C23 Br2 105.9(3)
C24 C23 H23 110.4
C22 C23 H23 110.4
Br2 C23 H23 110.4
O3 C24 C25 120.7(4)
O3 C24 C23 122.0(4)
C25 C24 C23 117.2(3)
C30 C25 C26 119.3(4)
C30 C25 C24 118.8(4)
C26 C25 C24 121.8(4)
C27 C26 C25 120.4(4)
C27 C26 H26 119.8
C25 C26 H26 119.8
C26 C27 C28 119.4(4)
C26 C27 H27 120.3
C28 C27 H27 120.3
C29 C28 C27 119.9(4)
C29 C28 H28 120.1
C27 C28 H28 120.1
C30 C29 C28 119.9(4)
C30 C29 H29 120.0
C28 C29 H29 120.0
C25 C30 C29 121.1(4)
C25 C30 H30 119.4
C29 C30 H30 119.4

loop_
_geom_bond_atom_site_label_1
_geom_bond_atom_site_label_2
_geom_bond_distance
Br1 C8 1.948(4)
Br2 C23 1.947(4)
O1 C7 1.209(5)
O2 C9 1.209(5)
O3 C24 1.207(5)
O4 C22 1.204(5)
C1 C2 1.390(6)
C1 C6 1.391(6)
C1 C7 1.489(6)
C2 C3 1.389(6)
C2 H2 0.9500
C3 C4 1.369(6)
C3 H3 0.9500
C4 C5 1.393(6)
C4 H4 0.9500
C5 C6 1.389(6)
C5 H5 0.9500
C6 H6 0.9500
C7 C8 1.544(6)
C8 C9 1.538(5)
C8 H8 1.0000
C9 C10 1.487(6)
C10 C15 1.391(6)
C10 C11 1.405(6)
C11 C12 1.377(6)
C11 H11 0.9500
C12 C13 1.390(6)
C12 H12 0.9500
C13 C14 1.384(6)
C13 H13 0.9500
C14 C15 1.389(6)
C14 H14 0.9500
C15 H15 0.9500
C16 C17 1.388(6)
C16 C21 1.398(6)
C16 C22 1.491(6)
C17 C18 1.387(6)
C17 H17 0.9500
C18 C19 1.369(6)
C18 H18 0.9500
C19 C20 1.399(7)
C19 H19 0.9500
C20 C21 1.386(6)
C20 H20 0.9500
C21 H21 0.9500
C22 C23 1.545(6)
C23 C24 1.518(6)
C23 H23 1.0000
C24 C25 1.498(6)
C25 C30 1.370(6)
C25 C26 1.400(6)
C26 C27 1.389(6)
C26 H26 0.9500
C27 C28 1.393(6)
C27 H27 0.9500
C28 C29 1.390(6)
C28 H28 0.9500
C29 C30 1.379(6)
C29 H29 0.9500
C30 H30 0.9500

loop_
_geom_torsion_atom_site_label_1
_geom_torsion_atom_site_label_2
_geom_torsion_atom_site_label_3
_geom_torsion_atom_site_label_4
_geom_torsion
C6 C1 C2 C3 -3.2(6)
C7 C1 C2 C3 175.0(4)
C1 C2 C3 C4 2.2(6)
C2 C3 C4 C5 0.1(7)
C3 C4 C5 C6 -1.3(7)
C4 C5 C6 C1 0.3(6)
C2 C1 C6 C5 1.9(6)
C7 C1 C6 C5 -176.4(4)
C2 C1 C7 O1 -172.5(4)
C6 C1 C7 O1 5.7(6)
C2 C1 C7 C8 6.3(6)
C6 C1 C7 C8 -175.4(4)
O1 C7 C8 C9 101.3(5)
C1 C7 C8 C9 -77.6(5)
O1 C7 C8 Br1 -17.1(5)
C1 C7 C8 Br1 164.1(3)
C7 C8 C9 O2 -6.1(5)
Br1 C8 C9 O2 113.1(4)
C7 C8 C9 C10 175.3(3)
Br1 C8 C9 C10 -65.5(4)
O2 C9 C10 C15 168.2(4)
C8 C9 C10 C15 -13.3(6)
O2 C9 C10 C11 -10.7(6)
C8 C9 C10 C11 167.9(4)
C15 C10 C11 C12 -1.2(6)
C9 C10 C11 C12 177.8(4)
C10 C11 C12 C13 0.6(7)
C11 C12 C13 C14 0.2(7)
C12 C13 C14 C15 -0.3(7)
C13 C14 C15 C10 -0.3(6)
C11 C10 C15 C14 1.0(6)
C9 C10 C15 C14 -177.9(4)
C21 C16 C17 C18 -1.4(7)
C22 C16 C17 C18 179.5(4)
C16 C17 C18 C19 1.7(8)
C17 C18 C19 C20 -1.5(9)
C18 C19 C20 C21 1.1(8)
C19 C20 C21 C16 -0.8(7)
C17 C16 C21 C20 1.0(7)
C22 C16 C21 C20 -179.9(4)
C17 C16 C22 O4 -173.4(4)
C21 C16 C22 O4 7.5(6)
C17 C16 C22 C23 7.3(6)
C21 C16 C22 C23 -171.9(4)
O4 C22 C23 C24 15.6(5)
C16 C22 C23 C24 -165.0(4)
O4 C22 C23 Br2 -103.9(4)
C16 C22 C23 Br2 75.4(4)
C22 C23 C24 O3 -107.7(5)
Br2 C23 C24 O3 8.4(6)
C22 C23 C24 C25 68.5(5)
Br2 C23 C24 C25 -175.4(3)
O3 C24 C25 C30 5.6(7)
C23 C24 C25 C30 -170.6(4)
O3 C24 C25 C26 -178.3(4)
C23 C24 C25 C26 5.5(6)
C30 C25 C26 C27 1.2(6)
C24 C25 C26 C27 -174.9(4)
C25 C26 C27 C28 0.2(6)
C26 C27 C28 C29 -2.1(6)
C27 C28 C29 C30 2.6(7)
C26 C25 C30 C29 -0.7(7)
C24 C25 C30 C29 175.5(4)
C28 C29 C30 C25 -1.2(7)

loop_
_cod_related_entry_id
_cod_related_entry_database
_cod_related_entry_code
1 ChemSpider 12357
